data_4121409
loop_
_publ_author_name
'Aggarwal, Himanshu'
'Bhatt, Prashant M.'
'Bezuidenhout, Charl X.'
'Barbour, Leonard J.'

_publ_contact_author
;
  Prof. Leonard J. Barbour
  Department of Chemistry and Polymer Science,
  University of Stellenbosch,
  Stellenbosch 7600, 
  South Africa.
;
_publ_section_title
;
 Direct evidence for single-crystal to single-crystal switching of degree
 of interpenetration in a metal-organic framework.
;
_journal_issue 10
_journal_name_full 'Journal of the American Chemical Society'
_journal_page_first 3776
_journal_page_last 3779
_journal_paper_doi 10.1021/ja500530y
_journal_volume 136
_journal_year 2014
_chemical_formula_moiety 'C34H20N2O8Zn2, C17H10NO4Zn, 0.4(C3H7NO)'
_chemical_formula_sum 'C52.2 H32.8 N3.4 O12.4 Zn3'
_chemical_formula_weight 1102.13
_chemical_name_systematic
; 
 ? 
;
_space_group_IT_number 5
_symmetry_cell_setting monoclinic
_symmetry_space_group_name_Hall 'C 2y'
_symmetry_space_group_name_H-M 'C 1 2 1'
_atom_sites_solution_hydrogens geom
_atom_sites_solution_primary direct
_atom_sites_solution_secondary difmap
_audit_creation_method SHELXL-97
_cell_angle_alpha 90.00
_cell_angle_beta 95.9780(10)
_cell_angle_gamma 90.00
_cell_formula_units_Z 4
_cell_length_a 17.0963(3)
_cell_length_b 19.9054(3)
_cell_length_c 14.0678(2)
_cell_measurement_reflns_used 9925
_cell_measurement_temperature 200(2)
_cell_measurement_theta_max 27.87
_cell_measurement_theta_min 2.23
_cell_volume 4761.36(13)
_computing_cell_refinement 'SAINT (Bruker, 2009)'
_computing_data_collection 'APEX2 (Bruker, 2009)'
_computing_data_reduction SAINT
_computing_molecular_graphics 'X-Seed (Barbour 2001)'
_computing_structure_refinement 'SHELXL-97 (Sheldrick, 1997)'
_computing_structure_solution 'SHELXS-97 (Sheldrick, 1990)'
_diffrn_ambient_temperature 200(2)
_diffrn_measured_fraction_theta_full 1.000
_diffrn_measured_fraction_theta_max 1.000
_diffrn_measurement_device_type 'CCD area detector'
_diffrn_measurement_method 'phi and omega scans'
_diffrn_radiation_monochromator graphite
_diffrn_radiation_source 'fine-focus sealed tube'
_diffrn_radiation_type MoK\a
_diffrn_radiation_wavelength 0.71073
_diffrn_reflns_av_R_equivalents 0.0473
_diffrn_reflns_av_sigmaI/netI 0.0473
_diffrn_reflns_limit_h_max 21
_diffrn_reflns_limit_h_min -22
_diffrn_reflns_limit_k_max 26
_diffrn_reflns_limit_k_min -25
_diffrn_reflns_limit_l_max 18
_diffrn_reflns_limit_l_min -18
_diffrn_reflns_number 41287
_diffrn_reflns_theta_full 27.92
_diffrn_reflns_theta_max 27.92
_diffrn_reflns_theta_min 1.46
_exptl_absorpt_coefficient_mu 1.568
_exptl_absorpt_correction_T_max 0.8848
_exptl_absorpt_correction_T_min 0.6952
_exptl_absorpt_correction_type multi-scan
_exptl_absorpt_process_details SADABS
_exptl_crystal_colour colourless
_exptl_crystal_density_diffrn 1.537
_exptl_crystal_density_method 'not measured'
_exptl_crystal_description plate
_exptl_crystal_F_000 2236
_exptl_crystal_size_max 0.25
_exptl_crystal_size_mid 0.21
_exptl_crystal_size_min 0.08
_refine_diff_density_max 0.461
_refine_diff_density_min -0.378
_refine_diff_density_rms 0.076
_refine_ls_abs_structure_details 'Flack H D (1983), Acta Cryst. A39, 876-881'
_refine_ls_abs_structure_Flack 0.0(7)
_refine_ls_extinction_method none
_refine_ls_goodness_of_fit_ref 1.065
_refine_ls_hydrogen_treatment constr
_refine_ls_matrix_type full
_refine_ls_number_parameters 657
_refine_ls_number_reflns 11153
_refine_ls_number_restraints 475
_refine_ls_restrained_S_all 1.044
_refine_ls_R_factor_all 0.0594
_refine_ls_R_factor_gt 0.0408
_refine_ls_shift/su_max 0.001
_refine_ls_shift/su_mean 0.000
_refine_ls_structure_factor_coef Fsqd
_refine_ls_weighting_details 'calc w=1/[\s^2^(Fo^2^)+(0.0398P)^2^+6.5461P] where P=(Fo^2^+2Fc^2^)/3'
_refine_ls_weighting_scheme calc
_refine_ls_wR_factor_gt 0.0889
_refine_ls_wR_factor_ref 0.0968
_reflns_number_gt 9008
_reflns_number_total 11153
_reflns_threshold_expression >2sigma(I)
_cod_data_source_file ja500530y_si_003.cif
_cod_data_source_block LJB_3f_trasformed
_cod_depositor_comments
;
The following automatic conversions were performed:

'_symmetry_cell_setting' value 'Monoclinic' changed to 'monoclinic'
according to
/usr/data/users/saulius/crontab/automatic-downloads/current/ACS/lib/dictionaries/cif_core.dic
dictionary named 'cif_core.dic' version 2.4.2 from 2011-04-26.

Automatic conversion script
Id: cif_fix_values 2281 2013-09-26 08:29:07Z andrius 
;
_cod_original_sg_symbol_Hall C2y
_cod_original_sg_symbol_H-M C2
_cod_original_formula_sum 'C52.20 H32.80 N3.40 O12.40 Zn3'
_cod_database_code 4121409

loop_
_symmetry_equiv_pos_as_xyz
'x, y, z'
'-x, y, -z'
'x+1/2, y+1/2, z'
'-x+1/2, y+1/2, -z'

loop_
_atom_site_label
_atom_site_type_symbol
_atom_site_fract_x
_atom_site_fract_y
_atom_site_fract_z
_atom_site_U_iso_or_equiv
_atom_site_adp_type
_atom_site_occupancy
_atom_site_symmetry_multiplicity
_atom_site_calc_flag
_atom_site_refinement_flags
_atom_site_disorder_assembly
_atom_site_disorder_group
Zn1 Zn 0.33402(2) 0.17228(3) 0.05678(3) 0.01555(9) Uani 1 1 d . . .
Zn2 Zn 0.32541(2) 0.17199(3) 0.26505(3) 0.01585(9) Uani 1 1 d . . .
N1 N 0.33225(19) 0.1747(3) -0.0876(2) 0.0231(7) Uani 1 1 d U . .
N2 N 0.32544(18) 0.1748(4) 0.4098(2) 0.0215(7) Uani 1 1 d U . .
O6 O 0.2425(3) 0.1010(2) 0.2292(3) 0.0294(11) Uani 1 1 d U . .
O5 O 0.2517(3) 0.0990(2) 0.0723(4) 0.0323(11) Uani 1 1 d U . .
O7 O -0.0819(3) -0.2578(2) 0.0967(3) 0.0310(11) Uani 1 1 d U . .
O3 O -0.0826(3) 0.6013(2) 0.0917(3) 0.0315(11) Uani 1 1 d U . .
O8 O -0.0916(3) -0.2562(2) 0.2536(3) 0.0312(11) Uani 1 1 d U . .
O4 O -0.0935(3) 0.5983(2) 0.2476(3) 0.0324(11) Uani 1 1 d U . .
O2 O 0.2421(3) 0.2427(2) 0.2251(4) 0.0315(11) Uani 1 1 d U . .
O1 O 0.2519(3) 0.2455(2) 0.0678(4) 0.0344(11) Uani 1 1 d U . .
C24 C -0.0654(3) -0.2348(3) 0.1796(5) 0.0218(13) Uani 1 1 d DU . .
C18 C 0.0809(4) -0.0562(3) 0.2021(5) 0.0251(13) Uani 1 1 d U . .
C1 C 0.1230(4) 0.3400(3) 0.2013(5) 0.0318(15) Uani 1 1 d U . .
H1 H 0.1203 0.3093 0.2525 0.038 Uiso 1 1 calc R . .
C5 C 0.0815(4) 0.4459(3) 0.1225(5) 0.0326(15) Uani 1 1 d U . .
C23 C 0.2276(4) 0.0763(3) 0.1473(5) 0.0232(14) Uani 1 1 d DU . .
C9 C -0.0174(4) 0.5141(3) 0.1833(5) 0.0261(14) Uani 1 1 d DU . .
C14 C 0.1759(3) 0.0146(3) 0.1374(5) 0.0217(13) Uani 1 1 d DU . .
C13 C 0.1276(4) 0.0005(3) 0.2074(5) 0.0235(13) Uani 1 1 d U . .
H13 H 0.1265 0.0302 0.2601 0.028 Uiso 1 1 calc R . .
C12 C -0.0680(4) 0.5759(3) 0.1726(5) 0.0249(14) Uani 1 1 d DU . .
C11 C 0.2266(4) 0.2670(3) 0.1420(5) 0.0233(13) Uani 1 1 d DU . .
C21 C -0.0107(4) -0.1756(3) 0.1885(5) 0.0228(13) Uani 1 1 d DU . .
C22 C 0.0375(4) -0.1616(3) 0.1197(5) 0.0261(13) Uani 1 1 d U . .
H22 H 0.0401 -0.1922 0.0683 0.031 Uiso 1 1 calc R . .
C2 C 0.1727(4) 0.3267(3) 0.1345(5) 0.0266(13) Uani 1 1 d DU . .
C20 C -0.0121(4) -0.1315(3) 0.2680(5) 0.0284(13) Uani 1 1 d U . .
H20 H -0.0434 -0.1424 0.3178 0.034 Uiso 1 1 calc R . .
C19 C 0.0318(4) -0.0728(3) 0.2738(5) 0.0329(13) Uani 1 1 d U . .
H19 H 0.0289 -0.0433 0.3265 0.039 Uiso 1 1 calc R . .
C6 C 0.0745(4) 0.3990(3) 0.1970(5) 0.0320(15) Uani 1 1 d U . .
Zn3 Zn 0.49648(3) 0.63775(2) 0.60404(3) 0.01531(9) Uani 1 1 d . . .
O9 O 0.4166(3) 0.7104(2) 0.5681(4) 0.0300(11) Uani 1 1 d U . .
N3 N 0.49804(19) 0.6360(3) 0.7493(2) 0.0199(7) Uani 1 1 d U . .
O10 O 0.4166(3) 0.7056(2) 0.4083(3) 0.0305(10) Uani 1 1 d U . .
O11 O 0.0755(3) 1.0618(2) 0.5913(3) 0.0290(10) Uani 1 1 d U . .
O12 O 0.0899(3) 1.06789(19) 0.4360(3) 0.0274(11) Uani 1 1 d U . .
C36 C 0.3399(4) 0.7885(3) 0.4752(5) 0.0263(13) Uani 1 1 d DU . .
C40 C 0.2517(4) 0.8678(3) 0.5440(5) 0.0221(12) Uani 1 1 d U . .
C46 C 0.1027(3) 1.0416(3) 0.5165(5) 0.0210(13) Uani 1 1 d DU . .
C43 C 0.1557(3) 0.9808(3) 0.5265(5) 0.0235(13) Uani 1 1 d DU . .
C45 C 0.3955(3) 0.7305(3) 0.4839(5) 0.0239(13) Uani 1 1 d DU . .
C39 C 0.2422(4) 0.9039(3) 0.4570(5) 0.0312(14) Uani 1 1 d U . .
C35 C 0.3007(4) 0.8083(3) 0.5501(5) 0.0242(13) Uani 1 1 d U . .
H35 H 0.3057 0.7827 0.6074 0.029 Uiso 1 1 calc R . .
C42 C 0.1651(4) 0.9431(3) 0.6133(5) 0.0341(14) Uani 1 1 d U . .
H42 H 0.1388 0.9570 0.6662 0.041 Uiso 1 1 calc R . .
C49 C 0.4994(3) 0.6356(4) 0.9471(3) 0.0258(9) Uani 1 1 d U . .
C25 C 0.3984(2) 0.1715(4) -0.1309(3) 0.0268(8) Uani 1 1 d U . .
H25 H 0.4471 0.1679 -0.0921 0.032 Uiso 1 1 calc R . .
C30 C 0.2720(3) 0.1417(4) 0.4533(3) 0.0270(10) Uani 1 1 d U . .
H30 H 0.2327 0.1169 0.4154 0.032 Uiso 1 1 calc R . .
C31 C 0.2708(3) 0.1418(4) 0.5511(3) 0.0280(10) Uani 1 1 d U . .
H31 H 0.2313 0.1174 0.5792 0.034 Uiso 1 1 calc R . .
C27 C 0.3285(2) 0.1774(4) -0.2864(3) 0.0253(10) Uani 1 1 d U . .
C32 C 0.3269(2) 0.1772(4) 0.6083(3) 0.0267(10) Uani 1 1 d U . .
C47 C 0.4385(3) 0.6625(3) 0.7918(3) 0.0242(12) Uani 1 1 d U . .
H47 H 0.3957 0.6822 0.7531 0.029 Uiso 1 1 calc R . .
C26 C 0.3993(2) 0.1732(4) -0.2285(3) 0.0301(8) Uani 1 1 d U . .
H26 H 0.4478 0.1716 -0.2560 0.036 Uiso 1 1 calc R . .
C48 C 0.4371(3) 0.6622(3) 0.8898(3) 0.0271(13) Uani 1 1 d U . .
H48 H 0.3932 0.6803 0.9175 0.032 Uiso 1 1 calc R . .
C51 C 0.5571(3) 0.6092(3) 0.8050(3) 0.0326(11) Uani 1 1 d U . .
H51 H 0.5987 0.5889 0.7755 0.039 Uiso 1 1 calc R . .
C37 C 0.3294(4) 0.8254(3) 0.3877(5) 0.0351(14) Uani 1 1 d U . .
H37 H 0.3559 0.8113 0.3350 0.042 Uiso 1 1 calc R . .
C38 C 0.2816(4) 0.8813(3) 0.3787(4) 0.0396(16) Uani 1 1 d U . .
H38 H 0.2748 0.9048 0.3197 0.048 Uiso 1 1 calc R . .
C50 C 0.5616(3) 0.6091(3) 0.9034(3) 0.0383(13) Uani 1 1 d U . .
H50 H 0.6063 0.5911 0.9405 0.046 Uiso 1 1 calc R . .
C41 C 0.2102(4) 0.8888(3) 0.6205(5) 0.0332(13) Uani 1 1 d U . .
H41 H 0.2148 0.8636 0.6782 0.040 Uiso 1 1 calc R . .
C28 C 0.2595(3) 0.1832(3) -0.2423(3) 0.0414(15) Uani 1 1 d U . .
H28 H 0.2102 0.1879 -0.2795 0.050 Uiso 1 1 calc R . .
C29 C 0.2637(2) 0.1819(3) -0.1433(3) 0.0363(13) Uani 1 1 d U . .
H29 H 0.2165 0.1863 -0.1136 0.044 Uiso 1 1 calc R . .
C33 C 0.3813(3) 0.2142(3) 0.5627(3) 0.0365(11) Uani 1 1 d U . .
H33 H 0.4204 0.2402 0.5991 0.044 Uiso 1 1 calc R . .
C34 C 0.3777(3) 0.2128(3) 0.4639(3) 0.0351(11) Uani 1 1 d U . .
H34 H 0.4135 0.2397 0.4333 0.042 Uiso 1 1 calc R . .
C10 C 0.0351(5) 0.5020(3) 0.1173(5) 0.0344(16) Uani 1 1 d U . .
H10 H 0.0392 0.5334 0.0672 0.041 Uiso 1 1 calc R . .
C7 C 0.0196(4) 0.4123(4) 0.2624(5) 0.051(2) Uani 1 1 d U . .
H7 H 0.0142 0.3810 0.3123 0.061 Uiso 1 1 calc R . .
C44 C 0.1945(4) 0.9606(3) 0.4515(5) 0.0297(14) Uani 1 1 d U . .
H44 H 0.1887 0.9859 0.3939 0.036 Uiso 1 1 calc R . .
N4 N 0.0000 0.4898(5) 0.5000 0.066(3) Uani 0.80 2 d SPDU . .
O13 O 0.0000 0.3742(4) 0.5000 0.085(3) Uani 0.80 2 d SPDU . .
C8 C -0.0251(4) 0.4675(3) 0.2566(5) 0.0438(17) Uani 1 1 d U . .
H8 H -0.0618 0.4751 0.3017 0.053 Uiso 1 1 calc R . .
C16 C 0.1339(4) -0.0851(3) 0.0531(5) 0.0376(15) Uani 1 1 d U . .
H16 H 0.1363 -0.1147 0.0004 0.045 Uiso 1 1 calc R . .
C17 C 0.0845(4) -0.1011(3) 0.1232(5) 0.0261(13) Uani 1 1 d U . .
C15 C 0.1777(4) -0.0294(3) 0.0580(5) 0.0365(15) Uani 1 1 d U . .
H15 H 0.2100 -0.0193 0.0088 0.044 Uiso 1 1 calc R . .
C53 C 0.0441(11) 0.5487(8) 0.4764(16) 0.100(5) Uani 0.40 1 d PDU A -1
H53A H 0.0887 0.5349 0.4425 0.150 Uiso 0.40 1 calc PR A -1
H53B H 0.0635 0.5723 0.5353 0.150 Uiso 0.40 1 calc PR A -1
H53C H 0.0098 0.5787 0.4356 0.150 Uiso 0.40 1 calc PR A -1
C52 C 0.0301(8) 0.4287(5) 0.4934(10) 0.064(4) Uani 0.40 1 d PDU A -1
H52 H 0.0838 0.4276 0.4816 0.077 Uiso 0.40 1 calc PR A -1
C4 C 0.1332(5) 0.4306(4) 0.0517(6) 0.055(2) Uani 1 1 d U . .
H4 H 0.1383 0.4611 0.0007 0.066 Uiso 1 1 calc R . .
C3 C 0.1762(5) 0.3708(4) 0.0577(6) 0.048(2) Uani 1 1 d U . .
H3 H 0.2084 0.3598 0.0088 0.058 Uiso 1 1 calc R . .
C54 C -0.0818(6) 0.5020(10) 0.5154(15) 0.100(5) Uani 0.40 1 d PDU A -1
H54A H -0.1063 0.5311 0.4646 0.150 Uiso 0.40 1 calc PR A -1
H54B H -0.0840 0.5239 0.5775 0.150 Uiso 0.40 1 calc PR A -1
H54C H -0.1101 0.4591 0.5145 0.150 Uiso 0.40 1 calc PR A -1

loop_
_atom_site_aniso_label
_atom_site_aniso_U_11
_atom_site_aniso_U_22
_atom_site_aniso_U_33
_atom_site_aniso_U_23
_atom_site_aniso_U_13
_atom_site_aniso_U_12
Zn1 0.0167(2) 0.01554(17) 0.0145(2) -0.0003(3) 0.00173(15) -0.0004(3)
Zn2 0.0172(2) 0.01558(18) 0.01488(19) -0.0011(3) 0.00218(15) -0.0004(3)
N1 0.0225(17) 0.0282(17) 0.0189(15) 0.003(3) 0.0037(12) 0.003(3)
N2 0.0238(17) 0.0285(17) 0.0121(14) -0.004(3) 0.0016(12) 0.000(3)
O6 0.033(3) 0.025(2) 0.030(3) -0.003(2) 0.002(2) -0.012(2)
O5 0.036(3) 0.030(2) 0.033(2) -0.0011(19) 0.010(2) -0.0130(19)
O7 0.034(3) 0.032(2) 0.027(3) -0.004(2) 0.003(2) -0.017(2)
O3 0.034(3) 0.031(2) 0.029(2) 0.004(2) 0.000(2) 0.016(2)
O8 0.033(2) 0.030(2) 0.031(2) 0.0020(19) 0.009(2) -0.0114(19)
O4 0.035(3) 0.032(2) 0.031(2) 0.0014(19) 0.007(2) 0.0169(19)
O2 0.034(3) 0.032(2) 0.028(3) 0.003(2) 0.000(2) 0.014(2)
O1 0.038(3) 0.035(2) 0.031(3) 0.001(2) 0.009(2) 0.014(2)
C24 0.016(3) 0.020(3) 0.029(3) 0.000(2) 0.002(2) -0.004(2)
C18 0.029(3) 0.025(3) 0.022(3) -0.003(2) 0.007(2) -0.004(2)
C1 0.039(4) 0.023(3) 0.035(3) 0.008(2) 0.014(3) 0.017(3)
C5 0.036(4) 0.031(3) 0.033(3) 0.005(3) 0.012(3) 0.012(3)
C23 0.022(3) 0.017(3) 0.031(3) 0.001(2) 0.005(3) -0.005(2)
C9 0.024(3) 0.021(3) 0.035(3) 0.001(2) 0.006(2) 0.008(2)
C14 0.022(3) 0.014(2) 0.030(3) 0.000(2) 0.005(2) -0.004(2)
C13 0.028(3) 0.018(3) 0.023(3) -0.001(2) -0.003(2) -0.002(2)
C12 0.023(3) 0.021(3) 0.031(3) -0.005(2) 0.006(3) 0.003(2)
C11 0.018(3) 0.021(3) 0.030(3) 0.001(2) 0.000(2) -0.001(2)
C21 0.026(3) 0.021(3) 0.021(3) 0.001(2) 0.002(2) -0.004(2)
C22 0.031(3) 0.021(3) 0.028(3) -0.010(2) 0.010(2) -0.013(2)
C2 0.032(3) 0.027(3) 0.021(3) 0.004(2) 0.004(2) 0.009(2)
C20 0.037(3) 0.023(3) 0.027(3) -0.002(2) 0.013(2) -0.011(2)
C19 0.039(3) 0.031(3) 0.030(3) -0.010(2) 0.011(2) -0.015(2)
C6 0.036(3) 0.031(3) 0.030(3) 0.007(3) 0.006(2) 0.017(3)
Zn3 0.0163(2) 0.01587(19) 0.0138(2) 0.0001(3) 0.00188(15) 0.0003(3)
O9 0.032(3) 0.026(2) 0.032(3) 0.001(2) 0.000(2) 0.0080(19)
N3 0.0206(17) 0.0235(17) 0.0157(16) 0.000(3) 0.0015(14) -0.001(3)
O10 0.029(2) 0.027(2) 0.036(2) -0.0061(18) 0.0015(19) 0.0114(17)
O11 0.029(2) 0.028(2) 0.032(3) 0.0044(18) 0.009(2) 0.0134(17)
O12 0.030(3) 0.024(2) 0.027(3) 0.0007(19) 0.001(2) 0.0104(19)
C36 0.032(3) 0.023(3) 0.024(3) 0.000(2) 0.002(2) 0.007(2)
C40 0.024(3) 0.018(2) 0.024(3) 0.002(2) 0.002(2) 0.009(2)
C46 0.017(3) 0.017(3) 0.028(3) -0.001(2) 0.001(2) 0.001(2)
C43 0.018(3) 0.017(2) 0.035(3) -0.001(2) 0.003(2) 0.0066(19)
C45 0.013(3) 0.025(3) 0.034(3) -0.002(2) 0.001(2) 0.001(2)
C39 0.032(3) 0.035(3) 0.028(3) 0.003(2) 0.008(2) 0.013(2)
C35 0.023(3) 0.022(2) 0.028(3) 0.004(2) 0.008(2) 0.011(2)
C42 0.044(4) 0.030(3) 0.031(3) 0.009(2) 0.019(3) 0.009(3)
C49 0.028(2) 0.032(2) 0.017(2) -0.002(3) 0.0040(17) -0.002(3)
C25 0.0220(19) 0.0375(19) 0.0206(18) 0.001(3) 0.0007(14) -0.007(3)
C30 0.030(2) 0.034(2) 0.0176(19) 0.000(2) 0.0038(17) -0.004(3)
C31 0.022(2) 0.041(2) 0.022(2) 0.003(2) 0.0036(17) -0.004(2)
C27 0.026(2) 0.034(3) 0.0163(18) -0.002(3) 0.0035(15) 0.000(3)
C32 0.024(2) 0.039(3) 0.0167(18) 0.000(3) 0.0034(15) -0.003(3)
C47 0.022(2) 0.029(3) 0.022(2) -0.0016(18) 0.0028(16) 0.0000(19)
C26 0.024(2) 0.045(2) 0.0218(19) -0.002(3) 0.0053(15) -0.009(3)
C48 0.025(2) 0.032(3) 0.025(2) -0.0046(19) 0.0074(17) 0.004(2)
C51 0.027(2) 0.048(3) 0.024(2) 0.000(2) 0.0074(19) 0.014(2)
C37 0.049(4) 0.030(3) 0.029(3) 0.003(2) 0.015(3) 0.021(3)
C38 0.056(4) 0.043(3) 0.021(3) 0.007(2) 0.011(3) 0.028(3)
C50 0.030(3) 0.066(3) 0.018(2) 0.005(2) -0.0006(19) 0.020(2)
C41 0.045(3) 0.028(2) 0.029(3) 0.011(2) 0.015(3) 0.012(2)
C28 0.023(2) 0.077(5) 0.024(2) 0.000(2) 0.0010(17) 0.002(3)
C29 0.020(2) 0.070(4) 0.0193(19) 0.003(2) 0.0023(15) 0.005(2)
C33 0.041(3) 0.049(3) 0.019(2) -0.007(2) 0.0012(19) -0.019(2)
C34 0.037(3) 0.046(3) 0.022(2) -0.003(2) 0.0060(19) -0.019(2)
C10 0.044(4) 0.036(3) 0.024(3) 0.005(3) 0.005(3) 0.012(3)
C7 0.064(5) 0.045(4) 0.049(4) 0.026(3) 0.033(3) 0.027(3)
C44 0.038(3) 0.032(3) 0.019(3) 0.004(2) 0.001(2) 0.012(2)
N4 0.065(6) 0.059(6) 0.070(6) 0.000 -0.005(5) 0.000
O13 0.089(7) 0.077(6) 0.090(7) 0.000 0.021(5) 0.000
C8 0.048(4) 0.046(4) 0.042(4) 0.007(3) 0.024(3) 0.018(3)
C16 0.046(4) 0.042(3) 0.028(3) -0.013(3) 0.021(3) -0.019(3)
C17 0.027(3) 0.026(3) 0.026(3) -0.007(2) 0.006(2) -0.012(2)
C15 0.045(3) 0.033(3) 0.035(3) -0.009(3) 0.022(3) -0.015(3)
C53 0.092(11) 0.073(10) 0.130(13) 0.009(8) -0.013(10) -0.011(9)
C52 0.060(9) 0.075(10) 0.058(9) 0.007(8) 0.009(8) -0.021(8)
C4 0.079(5) 0.044(4) 0.049(4) 0.026(3) 0.039(4) 0.042(4)
C3 0.054(4) 0.048(4) 0.047(4) 0.018(3) 0.029(3) 0.039(3)
C54 0.092(11) 0.073(10) 0.130(13) 0.009(8) -0.013(10) -0.011(9)

loop_
_atom_type_symbol
_atom_type_description
_atom_type_scat_dispersion_real
_atom_type_scat_dispersion_imag
_atom_type_scat_source
C C 0.0033 0.0016 'International Tables Vol C Tables 4.2.6.8 and 6.1.1.4'
H H 0.0000 0.0000 'International Tables Vol C Tables 4.2.6.8 and 6.1.1.4'
N N 0.0061 0.0033 'International Tables Vol C Tables 4.2.6.8 and 6.1.1.4'
O O 0.0106 0.0060 'International Tables Vol C Tables 4.2.6.8 and 6.1.1.4'
Zn Zn 0.2839 1.4301 'International Tables Vol C Tables 4.2.6.8 and 6.1.1.4'

loop_
_geom_angle_atom_site_label_1
_geom_angle_atom_site_label_2
_geom_angle_atom_site_label_3
_geom_angle
_geom_angle_site_symmetry_1
_geom_angle_site_symmetry_3
N1 Zn1 O3 101.3(2) . 3_545
N1 Zn1 O7 101.3(2) . 3
O3 Zn1 O7 87.22(12) 3_545 3
N1 Zn1 O1 96.9(2) . .
O3 Zn1 O1 161.76(19) 3_545 .
O7 Zn1 O1 87.8(2) 3 .
N1 Zn1 O5 100.6(2) . .
O3 Zn1 O5 87.2(2) 3_545 .
O7 Zn1 O5 158.05(19) 3 .
O1 Zn1 O5 90.85(12) . .
N1 Zn1 Zn2 176.11(11) . .
O3 Zn1 Zn2 82.22(14) 3_545 .
O7 Zn1 Zn2 80.48(14) 3 .
O1 Zn1 Zn2 79.65(14) . .
O5 Zn1 Zn2 77.73(14) . .
O6 Zn2 O8 161.11(19) . 3
O6 Zn2 N2 101.3(2) . .
O8 Zn2 N2 97.6(2) 3 .
O6 Zn2 O2 87.84(11) . .
O8 Zn2 O2 88.1(2) 3 .
N2 Zn2 O2 100.6(2) . .
O6 Zn2 O4 86.3(2) . 3_545
O8 Zn2 O4 90.43(12) 3 3_545
N2 Zn2 O4 102.1(2) . 3_545
O2 Zn2 O4 157.26(19) . 3_545
O6 Zn2 Zn1 81.95(14) . .
O8 Zn2 Zn1 79.18(14) 3 .
N2 Zn2 Zn1 176.69(13) . .
O2 Zn2 Zn1 80.24(14) . .
O4 Zn2 Zn1 77.20(13) 3_545 .
C25 N1 C29 117.6(3) . .
C25 N1 Zn1 121.9(3) . .
C29 N1 Zn1 120.4(3) . .
C30 N2 C34 117.8(4) . .
C30 N2 Zn2 121.3(3) . .
C34 N2 Zn2 120.8(3) . .
C23 O6 Zn2 124.9(4) . .
C23 O5 Zn1 129.2(4) . .
C24 O7 Zn1 126.0(4) . 3_445
C12 O3 Zn1 124.9(4) . 3_455
C24 O8 Zn2 128.3(4) . 3_445
C12 O4 Zn2 130.4(4) . 3_455
C11 O2 Zn2 126.2(4) . .
C11 O1 Zn1 127.6(4) . .
O8 C24 O7 125.7(5) . .
O8 C24 C21 118.2(6) . .
O7 C24 C21 116.1(6) . .
C13 C18 C19 122.3(6) . .
C13 C18 C17 118.7(5) . .
C19 C18 C17 118.9(5) . .
C2 C1 C6 122.1(6) . .
C2 C1 H1 119.0 . .
C6 C1 H1 119.0 . .
C10 C5 C6 118.9(6) . .
C10 C5 C4 122.2(7) . .
C6 C5 C4 118.7(5) . .
O6 C23 O5 125.3(5) . .
O6 C23 C14 117.7(6) . .
O5 C23 C14 117.0(6) . .
C10 C9 C8 119.8(5) . .
C10 C9 C12 118.9(6) . .
C8 C9 C12 121.2(6) . .
C13 C14 C15 119.9(5) . .
C13 C14 C23 119.2(6) . .
C15 C14 C23 120.8(6) . .
C14 C13 C18 121.0(6) . .
C14 C13 H13 119.5 . .
C18 C13 H13 119.5 . .
O3 C12 O4 124.4(5) . .
O3 C12 C9 118.8(6) . .
O4 C12 C9 116.8(6) . .
O1 C11 O2 125.7(5) . .
O1 C11 C2 118.5(6) . .
O2 C11 C2 115.8(6) . .
C22 C21 C20 119.4(5) . .
C22 C21 C24 121.2(6) . .
C20 C21 C24 119.3(6) . .
C21 C22 C17 121.4(6) . .
C21 C22 H22 119.3 . .
C17 C22 H22 119.3 . .
C1 C2 C3 119.6(5) . .
C1 C2 C11 122.0(6) . .
C3 C2 C11 118.4(6) . .
C19 C20 C21 120.9(6) . .
C19 C20 H20 119.6 . .
C21 C20 H20 119.6 . .
C20 C19 C18 120.7(6) . .
C20 C19 H19 119.6 . .
C18 C19 H19 119.6 . .
C7 C6 C5 118.3(5) . .
C7 C6 C1 123.3(7) . .
C5 C6 C1 118.5(5) . .
O9 Zn3 O10 89.1(2) . 2_656
O9 Zn3 N3 101.6(2) . .
O10 Zn3 N3 99.4(2) 2_656 .
O9 Zn3 O11 160.57(19) . 3_545
O10 Zn3 O11 89.30(14) 2_656 3_545
N3 Zn3 O11 97.8(2) . 3_545
O9 Zn3 O12 88.17(13) . 4_546
O10 Zn3 O12 159.20(19) 2_656 4_546
N3 Zn3 O12 101.33(19) . 4_546
O11 Zn3 O12 86.5(2) 3_545 4_546
O9 Zn3 Zn3 81.21(14) . 2_656
O10 Zn3 Zn3 78.96(14) 2_656 2_656
N3 Zn3 Zn3 176.78(11) . 2_656
O11 Zn3 Zn3 79.48(14) 3_545 2_656
O12 Zn3 Zn3 80.24(13) 4_546 2_656
C45 O9 Zn3 125.5(4) . .
C51 N3 C47 117.5(4) . .
C51 N3 Zn3 121.9(3) . .
C47 N3 Zn3 120.6(3) . .
C45 O10 Zn3 127.6(4) . 2_656
C46 O11 Zn3 127.8(4) . 3_455
C46 O12 Zn3 125.8(4) . 4_556
C35 C36 C37 119.2(5) . .
C35 C36 C45 121.4(6) . .
C37 C36 C45 119.4(6) . .
C41 C40 C39 119.2(5) . .
C41 C40 C35 122.0(6) . .
C39 C40 C35 118.7(5) . .
O12 C46 O11 125.4(5) . .
O12 C46 C43 118.0(6) . .
O11 C46 C43 116.6(6) . .
C44 C43 C42 119.1(5) . .
C44 C43 C46 119.9(6) . .
C42 C43 C46 120.9(6) . .
O10 C45 O9 126.0(5) . .
O10 C45 C36 118.0(6) . .
O9 C45 C36 116.0(6) . .
C44 C39 C40 118.3(5) . .
C44 C39 C38 122.4(6) . .
C40 C39 C38 119.2(5) . .
C36 C35 C40 121.3(6) . .
C36 C35 H35 119.4 . .
C40 C35 H35 119.4 . .
C41 C42 C43 120.5(6) . .
C41 C42 H42 119.8 . .
C43 C42 H42 119.8 . .
C48 C49 C50 118.1(4) . .
C48 C49 C49 121.0(5) . 2_657
C50 C49 C49 120.9(4) . 2_657
N1 C25 C26 123.5(4) . .
N1 C25 H25 118.3 . .
C26 C25 H25 118.3 . .
N2 C30 C31 122.9(5) . .
N2 C30 H30 118.6 . .
C31 C30 H30 118.6 . .
C30 C31 C32 120.1(5) . .
C30 C31 H31 119.9 . .
C32 C31 H31 119.9 . .
C26 C27 C28 118.0(4) . .
C26 C27 C32 120.8(4) . 1_554
C28 C27 C32 121.2(4) . 1_554
C31 C32 C33 117.2(4) . .
C31 C32 C27 121.8(4) . 1_556
C33 C32 C27 120.9(4) . 1_556
N3 C47 C48 122.4(5) . .
N3 C47 H47 118.8 . .
C48 C47 H47 118.8 . .
C25 C26 C27 119.1(4) . .
C25 C26 H26 120.5 . .
C27 C26 H26 120.5 . .
C49 C48 C47 119.6(5) . .
C49 C48 H48 120.2 . .
C47 C48 H48 120.2 . .
N3 C51 C50 123.6(4) . .
N3 C51 H51 118.2 . .
C50 C51 H51 118.2 . .
C38 C37 C36 120.9(6) . .
C38 C37 H37 119.5 . .
C36 C37 H37 119.5 . .
C37 C38 C39 120.6(6) . .
C37 C38 H38 119.7 . .
C39 C38 H38 119.7 . .
C51 C50 C49 118.7(4) . .
C51 C50 H50 120.6 . .
C49 C50 H50 120.6 . .
C42 C41 C40 121.1(6) . .
C42 C41 H41 119.4 . .
C40 C41 H41 119.4 . .
C29 C28 C27 119.2(4) . .
C29 C28 H28 120.4 . .
C27 C28 H28 120.4 . .
N1 C29 C28 122.5(4) . .
N1 C29 H29 118.8 . .
C28 C29 H29 118.8 . .
C34 C33 C32 119.2(4) . .
C34 C33 H33 120.4 . .
C32 C33 H33 120.4 . .
N2 C34 C33 122.5(4) . .
N2 C34 H34 118.8 . .
C33 C34 H34 118.8 . .
C5 C10 C9 121.4(7) . .
C5 C10 H10 119.3 . .
C9 C10 H10 119.3 . .
C8 C7 C6 122.1(7) . .
C8 C7 H7 118.9 . .
C6 C7 H7 118.9 . .
C43 C44 C39 121.7(6) . .
C43 C44 H44 119.1 . .
C39 C44 H44 119.1 . .
C52 N4 C52 47.3(12) 2_556 .
C52 N4 C53 120.7(10) 2_556 2_556
C52 N4 C53 166.1(12) . 2_556
C52 N4 C53 166.1(12) 2_556 .
C52 N4 C53 120.7(10) . .
C53 N4 C53 72.1(18) 2_556 .
C52 N4 C54 123.2(12) 2_556 2_556
C52 N4 C54 76.0(9) . 2_556
C53 N4 C54 115.4(14) 2_556 2_556
C53 N4 C54 45.8(10) . 2_556
C52 N4 C54 76.0(9) 2_556 .
C52 N4 C54 123.2(12) . .
C53 N4 C54 45.8(10) 2_556 .
C53 N4 C54 115.4(14) . .
C54 N4 C54 160.8(18) 2_556 .
C52 O13 C52 52.3(14) 2_556 .
C7 C8 C9 119.4(6) . .
C7 C8 H8 120.3 . .
C9 C8 H8 120.3 . .
C15 C16 C17 121.9(6) . .
C15 C16 H16 119.1 . .
C17 C16 H16 119.1 . .
C16 C17 C18 118.8(5) . .
C16 C17 C22 122.6(6) . .
C18 C17 C22 118.6(5) . .
C16 C15 C14 119.6(6) . .
C16 C15 H15 120.2 . .
C14 C15 H15 120.2 . .
N4 C53 H53A 109.5 . .
N4 C53 H53B 109.5 . .
N4 C53 H53C 109.5 . .
O13 C52 N4 130.2(12) . .
O13 C52 H52 114.9 . .
N4 C52 H52 114.9 . .
C3 C4 C5 119.8(7) . .
C3 C4 H4 120.1 . .
C5 C4 H4 120.1 . .
C2 C3 C4 121.2(7) . .
C2 C3 H3 119.4 . .
C4 C3 H3 119.4 . .
N4 C54 H54A 109.5 . .
N4 C54 H54B 109.5 . .
N4 C54 H54C 109.5 . .

loop_
_geom_bond_atom_site_label_1
_geom_bond_atom_site_label_2
_geom_bond_distance
_geom_bond_site_symmetry_2
Zn1 N1 2.028(3) .
Zn1 O3 2.032(4) 3_545
Zn1 O7 2.037(4) 3
Zn1 O1 2.040(5) .
Zn1 O5 2.054(5) .
Zn1 Zn2 2.9488(5) .
Zn2 O6 2.028(4) .
Zn2 O8 2.032(5) 3
Zn2 N2 2.037(3) .
Zn2 O2 2.039(4) .
Zn2 O4 2.050(4) 3_545
N1 C25 1.340(5) .
N1 C29 1.347(5) .
N2 C30 1.327(7) .
N2 C34 1.345(6) .
O6 C23 1.253(8) .
O5 C23 1.257(8) .
O7 C24 1.258(8) .
O7 Zn1 2.037(4) 3_445
O3 C12 1.246(8) .
O3 Zn1 2.032(4) 3_455
O8 C24 1.250(8) .
O8 Zn2 2.032(5) 3_445
O4 C12 1.265(8) .
O4 Zn2 2.050(4) 3_455
O2 C11 1.268(8) .
O1 C11 1.248(8) .
C24 C21 1.501(5) .
C18 C13 1.381(8) .
C18 C19 1.417(9) .
C18 C17 1.432(5) .
C1 C2 1.356(9) .
C1 C6 1.435(8) .
C1 H1 0.9500 .
C5 C10 1.369(9) .
C5 C6 1.418(6) .
C5 C4 1.432(9) .
C23 C14 1.511(5) .
C9 C10 1.377(9) .
C9 C8 1.403(9) .
C9 C12 1.502(6) .
C14 C13 1.378(9) .
C14 C15 1.423(8) .
C13 H13 0.9500 .
C11 C2 1.500(6) .
C21 C22 1.364(8) .
C21 C20 1.425(8) .
C22 C17 1.446(8) .
C22 H22 0.9500 .
C2 C3 1.397(9) .
C20 C19 1.386(8) .
C20 H20 0.9500 .
C19 H19 0.9500 .
C6 C7 1.405(9) .
Zn3 O9 2.017(4) .
Zn3 O10 2.030(4) 2_656
Zn3 N3 2.041(3) .
Zn3 O11 2.047(4) 3_545
Zn3 O12 2.064(4) 4_546
Zn3 Zn3 2.9423(9) 2_656
O9 C45 1.266(8) .
N3 C51 1.325(6) .
N3 C47 1.341(6) .
O10 C45 1.259(8) .
O10 Zn3 2.030(4) 2_656
O11 C46 1.261(8) .
O11 Zn3 2.047(4) 3_455
O12 C46 1.245(8) .
O12 Zn3 2.064(4) 4_556
C36 C35 1.365(9) .
C36 C37 1.429(9) .
C36 C45 1.493(6) .
C40 C41 1.413(9) .
C40 C39 1.415(6) .
C40 C35 1.447(7) .
C46 C43 1.510(5) .
C43 C44 1.365(9) .
C43 C42 1.427(9) .
C39 C44 1.389(9) .
C39 C38 1.422(9) .
C35 H35 0.9500 .
C42 C41 1.325(9) .
C42 H42 0.9500 .
C49 C48 1.374(7) .
C49 C50 1.386(7) .
C49 C49 1.487(8) 2_657
C25 C26 1.376(6) .
C25 H25 0.9500 .
C30 C31 1.378(6) .
C30 H30 0.9500 .
C31 C32 1.379(8) .
C31 H31 0.9500 .
C27 C26 1.389(6) .
C27 C28 1.395(6) .
C27 C32 1.478(6) 1_554
C32 C33 1.395(7) .
C32 C27 1.478(6) 1_556
C47 C48 1.382(7) .
C47 H47 0.9500 .
C26 H26 0.9500 .
C48 H48 0.9500 .
C51 C50 1.378(6) .
C51 H51 0.9500 .
C37 C38 1.379(8) .
C37 H37 0.9500 .
C38 H38 0.9500 .
C50 H50 0.9500 .
C41 H41 0.9500 .
C28 C29 1.387(6) .
C28 H28 0.9500 .
C29 H29 0.9500 .
C33 C34 1.385(6) .
C33 H33 0.9500 .
C34 H34 0.9500 .
C10 H10 0.9500 .
C7 C8 1.336(9) .
C7 H7 0.9500 .
C44 H44 0.9500 .
N4 C52 1.328(8) 2_556
N4 C52 1.328(8) .
N4 C53 1.451(9) 2_556
N4 C53 1.451(9) .
N4 C54 1.458(9) 2_556
N4 C54 1.458(9) .
O13 C52 1.209(8) 2_556
O13 C52 1.209(8) .
C8 H8 0.9500 .
C16 C15 1.336(9) .
C16 C17 1.401(9) .
C16 H16 0.9500 .
C15 H15 0.9500 .
C53 H53A 0.9800 .
C53 H53B 0.9800 .
C53 H53C 0.9800 .
C52 H52 0.9500 .
C4 C3 1.398(8) .
C4 H4 0.9500 .
C3 H3 0.9500 .
C54 H54A 0.9800 .
C54 H54B 0.9800 .
C54 H54C 0.9800 .
